data_4076980
loop_
_publ_author_name
'Sun, Wen-Hua'
'Shao, Changxing'
'Chen, Yong'
'Hu, Huaiming'
'Sheldon, Roger A.'
'Wang, Honggen'
'Leng, Xuebing'
'Jin, Xianglin'

_publ_contact_author
;
'Dr. Wen-Hua Sun' the Center for Molecular Sciences Institute of Chemistry Chinese Academy of Sciences Beijing 100080 P. R. China 
loop_
_publ_author_name
_publ_author_address
'Dr. Wen-Hua Sun' the Center for Molecular Sciences Institute of Chemistry Chinese Academy of Sciences Beijing 100080 P. R. China 
'Changxing Shao' the Center for Molecular Sciences Institute of Chemistry Chinese Academy of Sciences Beijing 100080 P. R. China 
'Yong Chen' the Center for Molecular Sciences Institute of Chemistry Chinese Academy of Sciences Beijing 100080 P. R. China 
'Huaiming Hu' the Center for Molecular Sciences Institute of Chemistry Chinese Academy of Sciences Beijing 100080 P. R. China 
'Roger A. Sheldon' Department of Biotechnology Faculty of Applied Sciences, Delft University of Technology 2600 GA Delft The Netherlands 
'Honggen Wang' State Key Laboratory of Functional Polymer Nankai University Tianjin 300071 P. R. China 
'Xuebing Leng' State Key Laboratory of Functional Polymer Nankai University Tianjin 300071 P. R. China 
'Xiang-Lin Jin' Institute of Physical Chemistry Peking University Beijing 100871 China 
_journal_name_full 'Organometallics'
;
_publ_section_title
;
 Controllable Supramolecular Assembly by \p&#x2212;\p
 Interactions:&#x00A0; Cobalt(II) and Copper(II) Complexes with
 Benzimidazole Derivatives
;
_journal_issue 21
_journal_name_full Organometallics
_journal_page_first 4350
_journal_paper_doi 10.1021/om020370r
_journal_volume 21
_journal_year 2002
_chemical_formula_sum 'C32 H24 Cl2 Co N4 O4'
_chemical_formula_weight 658.38
_chemical_name_common Dichloro[bis((1-(2-furyl)methylene)-2-(2-furyl)benzimidazole)]cobalt(II)
_chemical_name_systematic
; 
 ? 
;
_space_group_IT_number 15
_symmetry_cell_setting monoclinic
_symmetry_space_group_name_Hall '-C 2yc'
_symmetry_space_group_name_H-M 'C 1 2/c 1'
_atom_sites_solution_hydrogens 'hydrogen atoms are generated by HFIX instructions'
_atom_sites_solution_primary direct
_atom_sites_solution_secondary difmap
_audit_creation_method SHELXL-97
_cell_angle_alpha 90.00
_cell_angle_beta 111.89(3)
_cell_angle_gamma 90.00
_cell_formula_units_Z 4
_cell_length_a 15.592(3)
_cell_length_b 11.115(2)
_cell_length_c 18.439(4)
_cell_measurement_reflns_used 12749
_cell_measurement_temperature 293(2)
_cell_measurement_theta_max 27.48
_cell_measurement_theta_min 2.37
_cell_volume 2965.2(12)
_computing_cell_refinement
'Molecular Structure Corporation (1994) MSC/AFC Diffractometer Control Software MSC, 3200 Research Forest Drive, The Woodlands, TX 77381 USA.''
_computing_data_collection
'Molecular Structure Corporation (1994) MSC/AFC Diffractometer Control Software MSC, 3200 Research Forest Drive, The Woodlands, TX 77381, USA.''
_computing_data_reduction
'Sheldrick, G. M. (1997) SHELXS97, Program for the Solution of Crystal Structure, University of Gottingen, Germany.''
_computing_molecular_graphics
'Interactive Molecular Graphics XP, Virsion 4.2 for MSDOS (1990), Siemens Analytical X-ray Instruments Inc., Madison, Wisconsin, USA.''
_computing_publication_material
'Sheldrick, G. M. (1997) SHELXL97, Program for the refinement of Crystal Structure, University of Gottingen, Germany.''
_computing_structure_refinement
'Sheldrick, G. M. (1997) SHELXL97, Program for the Refinement of Crystal Structure, University of Gottingen, Germany.''
_computing_structure_solution
'Sheldrick, G. M. (1997) SHELXS97, Program for the Solution of Crystal Structure, University of Gottingen, Germany.''
_diffrn_ambient_temperature 293(2)
_diffrn_detector_area_resol_mean '100x100 microns'
_diffrn_measured_fraction_theta_full 0.499
_diffrn_measured_fraction_theta_max 0.499
_diffrn_measurement_device_type 'Rigaku R-AXIS RAPIDIP'
_diffrn_measurement_method Oscillation
_diffrn_radiation_monochromator graphite
_diffrn_radiation_source 'fine-focus sealed tube'
_diffrn_radiation_type MoK\a
_diffrn_radiation_wavelength 0.71073
_diffrn_reflns_av_R_equivalents 0.0938
_diffrn_reflns_av_sigmaI/netI 0.3888
_diffrn_reflns_limit_h_max 20
_diffrn_reflns_limit_h_min -20
_diffrn_reflns_limit_k_max 14
_diffrn_reflns_limit_k_min -14
_diffrn_reflns_limit_l_max 23
_diffrn_reflns_limit_l_min -23
_diffrn_reflns_number 12749
_diffrn_reflns_theta_full 27.47
_diffrn_reflns_theta_max 27.47
_diffrn_reflns_theta_min 2.31
_exptl_absorpt_coefficient_mu 0.804
_exptl_absorpt_correction_T_max 1.2268
_exptl_absorpt_correction_T_min 0.8263
_exptl_absorpt_correction_type empirical
_exptl_crystal_density_diffrn 1.475
_exptl_crystal_density_method 'not measured'
_exptl_crystal_F_000 1348
_exptl_crystal_size_max 0.32
_exptl_crystal_size_mid 0.32
_exptl_crystal_size_min 0.04
_refine_diff_density_max 0.296
_refine_diff_density_min -0.254
_refine_diff_density_rms 0.070
_refine_ls_extinction_method none
_refine_ls_goodness_of_fit_ref 0.623
_refine_ls_hydrogen_treatment
'hydrogen coordinates ride on the coordinates of the previous atom, the isotropic U values are 1.2 OR 1.5 time over the U values of the previous atom.'
_refine_ls_matrix_type full
_refine_ls_number_parameters 202
_refine_ls_number_reflns 3389
_refine_ls_number_restraints 3
_refine_ls_restrained_S_all 0.626
_refine_ls_R_factor_all 0.2246
_refine_ls_R_factor_gt 0.0547
_refine_ls_shift/su_max 0.018
_refine_ls_shift/su_mean 0.004
_refine_ls_structure_factor_coef Fsqd
_refine_ls_weighting_details 'w=1/[\s^2^(Fo^2^)+(0.0396P)^2^+0.0000P] where P=(Fo^2^+2Fc^2^)/3'
_refine_ls_weighting_scheme calc
_refine_ls_wR_factor_gt 0.1016
_refine_ls_wR_factor_ref 0.1299
_reflns_number_gt 812
_reflns_number_total 3389
_reflns_threshold_expression >2sigma(I)
_cod_data_source_file om020370r.cif
_cod_data_source_block global
_cod_depositor_comments
;
The following automatic conversions were performed:

'_symmetry_cell_setting' value 'Monoclinic' changed to 'monoclinic'
according to /home/saulius/struct/CIF-dictionaries/cif_core.dic
dictionary named 'cif_core.dic' version 2.4.1 from
2010-06-29.

'_exptl_absorpt_correction_type' value 'Empirical'
changed to 'empirical' according to
/home/saulius/struct/CIF-dictionaries/cif_core.dic dictionary named
'cif_core.dic' version 2.4.1 from 2010-06-29.

Automatic conversion script
Id: cif_fix_values 1715 2011-07-08 13:25:40Z adriana 

The following automatic conversions were performed:

'_refine_ls_weighting_scheme' value 'calc
w=1/[\s^2^(Fo^2^)+(0.0396P)^2^+0.0000P] where P=(Fo^2^+2Fc^2^)/3' was
changed to 'calc'. New tag '_refine_ls_weighting_details' was
created. The value of the new tag was set to
'w=1/[\s^2^(Fo^2^)+(0.0396P)^2^+0.0000P] where P=(Fo^2^+2Fc^2^)/3'.

Automatic conversion script
Id: cif_fix_values 3143 2015-03-26 13:38:13Z robertas 
;
_cod_original_cell_volume 2965.2(10)
_cod_original_sg_symbol_H-M 'C 2/c'
_cod_database_code 4076980

loop_
_symmetry_equiv_pos_as_xyz
'x, y, z'
'x, -y, z+1/2'
'x+1/2, y+1/2, z'
'x+1/2, -y+1/2, z+1/2'
'-x, -y, -z'
'-x, y, -z-1/2'
'-x+1/2, -y+1/2, -z'
'-x+1/2, y+1/2, -z-1/2'

loop_
_atom_site_label
_atom_site_type_symbol
_atom_site_fract_x
_atom_site_fract_y
_atom_site_fract_z
_atom_site_U_iso_or_equiv
_atom_site_adp_type
_atom_site_occupancy
_atom_site_calc_flag
_atom_site_refinement_flags
Co1 Co 0.0000 0.15354(10) 0.2500 0.0477(4) Uani 1 d S
Cl1 Cl 0.00003(11) 0.27145(15) 0.34931(11) 0.0812(6) Uani 1 d .
O1 O -0.0256(5) -0.2215(6) 0.3352(5) 0.153(2) Uani 1 d .
O2 O -0.1533(4) -0.4010(7) 0.2150(4) 0.145(2) Uani 1 d .
N1 N -0.1122(3) 0.0457(4) 0.2217(2) 0.0408(12) Uani 1 d .
N2 N -0.2026(3) -0.1121(4) 0.2134(3) 0.0458(13) Uani 1 d .
C1 C -0.2521(4) -0.0361(5) 0.1511(3) 0.0437(15) Uani 1 d .
C2 C -0.3384(4) -0.0484(5) 0.0958(4) 0.0614(18) Uani 1 d .
H2 H -0.3747 -0.1162 0.0924 0.074 Uiso 1 calc R
C3 C -0.3680(4) 0.0478(6) 0.0452(4) 0.071(2) Uani 1 d .
H3 H -0.4278 0.0470 0.0078 0.086 Uiso 1 calc R
C4 C -0.3113(4) 0.1460(6) 0.0482(4) 0.0619(17) Uani 1 d .
H4 H -0.3334 0.2072 0.0115 0.074 Uiso 1 calc R
C5 C -0.2248(4) 0.1548(6) 0.1034(3) 0.0529(16) Uani 1 d .
H5 H -0.1869 0.2206 0.1059 0.063 Uiso 1 calc R
C6 C -0.1959(4) 0.0593(5) 0.1560(3) 0.0402(14) Uani 1 d .
C7 C -0.1219(4) -0.0583(5) 0.2531(3) 0.0434(15) Uani 1 d .
C8 C -0.0517(5) -0.1029(7) 0.3241(4) 0.065(2) Uani 1 d .
C9 C -0.0047(5) -0.0356(7) 0.3803(5) 0.092(3) Uani 1 d .
H9 H -0.0062 0.0478 0.3830 0.110 Uiso 1 calc R
C10 C 0.0471(12) -0.1116(17) 0.4344(8) 0.225(11) Uani 1 d .
H10 H 0.0784 -0.0894 0.4862 0.270 Uiso 1 calc R
C11 C 0.0503(11) -0.2125(14) 0.4105(8) 0.189(8) Uani 1 d .
H11 H 0.0929 -0.2723 0.4354 0.227 Uiso 1 calc R
C12 C -0.2392(4) -0.2242(5) 0.2325(4) 0.0528(17) Uani 1 d .
H12A H -0.3047 -0.2138 0.2212 0.063 Uiso 1 calc R
H12B H -0.2092 -0.2389 0.2882 0.063 Uiso 1 calc R
C13 C -0.2262(5) -0.3333(6) 0.1891(5) 0.075(2) Uani 1 d D
C14A C -0.2608(10) -0.3298(11) 0.1077(9) 0.056(4) Uani 0.522(8) d PD
H14A H -0.2969 -0.2680 0.0734 0.080 Uiso 0.522(8) d P
C14B C -0.2918(12) -0.3905(13) 0.1347(9) 0.056(4) Uani 0.478(8) d P
H14B H -0.3521 -0.3599 0.1088 0.080 Uiso 0.478(8) d P
C15A C -0.2310(13) -0.4303(15) 0.0887(10) 0.107(5) Uani 0.522(8) d PD
H15A H -0.2454 -0.4545 0.0342 0.080 Uiso 0.522(8) d P
C15B C -0.2517(15) -0.4939(17) 0.1218(13) 0.107(5) Uani 0.478(8) d PD
H15B H -0.2870 -0.5549 0.0862 0.080 Uiso 0.478(8) d P
C16 C -0.1695(8) -0.4899(7) 0.1536(8) 0.130(4) Uani 1 d D
H16 H -0.1237 -0.5350 0.1409 0.080 Uiso 1 d .

loop_
_atom_site_aniso_label
_atom_site_aniso_U_11
_atom_site_aniso_U_22
_atom_site_aniso_U_33
_atom_site_aniso_U_23
_atom_site_aniso_U_13
_atom_site_aniso_U_12
Co1 0.0387(8) 0.0444(7) 0.0540(9) 0.000 0.0103(7) 0.000
Cl1 0.0512(11) 0.0872(13) 0.0990(15) -0.0426(11) 0.0209(11) -0.0049(10)
O1 0.152(7) 0.141(6) 0.157(7) 0.032(5) 0.046(6) 0.029(5)
O2 0.130(6) 0.158(6) 0.164(7) 0.020(6) 0.073(5) 0.009(5)
N1 0.038(3) 0.040(3) 0.047(3) 0.009(2) 0.018(3) 0.001(2)
N2 0.039(3) 0.043(3) 0.053(3) 0.002(3) 0.014(3) -0.008(3)
C1 0.040(4) 0.054(4) 0.037(4) 0.001(3) 0.013(3) -0.003(3)
C2 0.049(4) 0.057(4) 0.074(5) 0.011(4) 0.018(4) -0.008(4)
C3 0.041(4) 0.093(5) 0.065(5) 0.016(4) 0.003(4) 0.003(4)
C4 0.056(4) 0.064(4) 0.064(5) 0.016(4) 0.020(4) -0.002(4)
C5 0.049(4) 0.055(4) 0.049(4) 0.001(4) 0.011(3) -0.015(4)
C6 0.037(4) 0.045(4) 0.038(4) -0.001(3) 0.014(3) 0.000(3)
C7 0.045(4) 0.046(4) 0.038(4) 0.001(3) 0.015(3) -0.015(3)
C8 0.059(5) 0.053(4) 0.065(6) 0.017(4) 0.003(4) -0.005(4)
C9 0.091(6) 0.092(6) 0.041(5) -0.009(5) -0.036(4) -0.011(5)
C10 0.147(13) 0.45(3) 0.060(8) -0.075(15) 0.020(8) -0.017(18)
C11 0.144(12) 0.30(2) 0.119(14) 0.150(13) 0.044(11) 0.135(15)
C12 0.047(4) 0.051(4) 0.064(5) 0.015(3) 0.024(4) -0.009(3)
C13 0.058(5) 0.033(4) 0.126(8) 0.018(5) 0.026(5) 0.018(4)
C14A 0.069(9) 0.034(8) 0.042(8) -0.004(5) -0.006(5) 0.037(7)
C14B 0.069(9) 0.034(8) 0.042(8) -0.004(5) -0.006(5) 0.037(7)
C15A 0.084(9) 0.112(14) 0.114(13) -0.010(10) 0.026(9) -0.040(9)
C15B 0.084(9) 0.112(14) 0.114(13) -0.010(10) 0.026(9) -0.040(9)
C16 0.160(10) 0.052(5) 0.210(13) -0.031(7) 0.105(10) 0.009(7)

loop_
_atom_type_symbol
_atom_type_description
_atom_type_scat_dispersion_real
_atom_type_scat_dispersion_imag
_atom_type_scat_source
C C 0.0033 0.0016 'International Tables Vol C Tables 4.2.6.8 and 6.1.1.4'
H H 0.0000 0.0000 'International Tables Vol C Tables 4.2.6.8 and 6.1.1.4'
N N 0.0061 0.0033 'International Tables Vol C Tables 4.2.6.8 and 6.1.1.4'
O O 0.0106 0.0060 'International Tables Vol C Tables 4.2.6.8 and 6.1.1.4'
Cl Cl 0.1484 0.1585 'International Tables Vol C Tables 4.2.6.8 and 6.1.1.4'
Co Co 0.3494 0.9721 'International Tables Vol C Tables 4.2.6.8 and 6.1.1.4'

loop_
_geom_angle_atom_site_label_1
_geom_angle_atom_site_label_2
_geom_angle_atom_site_label_3
_geom_angle
_geom_angle_site_symmetry_1
_geom_angle_site_symmetry_3
N1 Co1 N1 107.3(2) . 6_556
N1 Co1 Cl1 107.03(12) . .
N1 Co1 Cl1 113.40(13) 6_556 .
N1 Co1 Cl1 113.40(13) . 6_556
N1 Co1 Cl1 107.03(12) 6_556 6_556
Cl1 Co1 Cl1 108.82(11) . 6_556
C8 O1 C11 99.6(8) . .
C13 O2 C16 103.5(8) . .
C7 N1 C6 104.3(4) . .
C7 N1 Co1 129.2(4) . .
C6 N1 Co1 126.1(3) . .
C7 N2 C1 107.3(5) . .
C7 N2 C12 128.3(5) . .
C1 N2 C12 124.3(5) . .
C6 C1 C2 124.2(6) . .
C6 C1 N2 105.8(5) . .
C2 C1 N2 130.0(6) . .
C1 C2 C3 114.7(6) . .
C2 C3 C4 122.2(6) . .
C5 C4 C3 121.7(6) . .
C4 C5 C6 116.1(6) . .
C1 C6 C5 121.1(5) . .
C1 C6 N1 109.8(5) . .
C5 C6 N1 129.1(5) . .
N1 C7 N2 112.8(5) . .
N1 C7 C8 121.5(5) . .
N2 C7 C8 125.6(5) . .
C9 C8 O1 113.4(7) . .
C9 C8 C7 123.4(7) . .
O1 C8 C7 123.1(7) . .
C8 C9 C10 104.1(10) . .
C11 C10 C9 114.3(15) . .
C10 C11 O1 106.3(14) . .
N2 C12 C13 114.5(5) . .
O2 C13 C14B 109.3(8) . .
O2 C13 C14A 110.3(8) . .
C14B C13 C14A 46.0(8) . .
O2 C13 C12 122.9(8) . .
C14B C13 C12 125.5(9) . .
C14A C13 C12 118.3(8) . .
C14B C14A C15A 81.5(14) . .
C14B C14A C13 62.3(13) . .
C15A C14A C13 103.4(11) . .
C14B C14A C15B 47.5(11) . .
C15A C14A C15B 34.4(10) . .
C13 C14A C15B 80.8(9) . .
C14A C14B C13 71.7(15) . .
C14A C14B C15B 97.8(17) . .
C13 C14B C15B 105.4(13) . .
C14A C14B C15A 56.3(11) . .
C13 C14B C15A 95.5(13) . .
C15B C14B C15A 42.0(11) . .
C15B C15A C14A 102(2) . .
C15B C15A C16 56.4(15) . .
C14A C15A C16 112.1(14) . .
C15B C15A C14B 59.8(15) . .
C14A C15A C14B 42.3(9) . .
C16 C15A C14B 91.8(12) . .
C15A C15B C16 75.9(15) . .
C15A C15B C14B 78.3(18) . .
C16 C15B C14B 111.0(14) . .
C15A C15B C14A 44.1(13) . .
C16 C15B C14A 92.5(12) . .
C14B C15B C14A 34.7(9) . .
C15B C16 C15A 47.7(11) . .
C15B C16 O2 104.5(12) . .
C15A C16 O2 102.1(9) . .

loop_
_geom_bond_atom_site_label_1
_geom_bond_atom_site_label_2
_geom_bond_distance
_geom_bond_site_symmetry_2
Co1 N1 2.022(4) .
Co1 N1 2.022(4) 6_556
Co1 Cl1 2.2517(18) .
Co1 Cl1 2.2517(18) 6_556
O1 C8 1.373(7) .
O1 C11 1.454(15) .
O2 C13 1.297(7) .
O2 C16 1.453(10) .
N1 C7 1.327(6) .
N1 C6 1.420(6) .
N2 C7 1.337(6) .
N2 C1 1.403(6) .
N2 C12 1.467(6) .
C1 C6 1.357(7) .
C1 C2 1.359(7) .
C2 C3 1.381(7) .
C3 C4 1.392(7) .
C4 C5 1.357(7) .
C5 C6 1.393(7) .
C7 C8 1.446(7) .
C8 C9 1.265(8) .
C9 C10 1.327(17) .
C10 C11 1.213(18) .
C12 C13 1.508(8) .
C13 C14B 1.300(16) .
C13 C14A 1.394(14) .
C14A C14B 1.057(17) .
C14A C15A 1.307(15) .
C14A C15B 1.84(2) .
C14B C15B 1.37(2) .
C14B C15A 1.55(2) .
C15A C15B 1.06(2) .
C15A C16 1.391(15) .
C15B C16 1.20(2) .
